data_4319819
loop_
_publ_author_name
'Javier Tercero'
'Carmen Diaz'
'Mohamed Salah El Fallah'
'Joan Ribas'
'Xavier Solans'
'Miguel Angel Maestro'
'Jos\'e Mah\'ia'

_publ_section_title
;
 Synthesis, Characterization, and Magnetic Properties of Self-assembled
 Compounds Based on Discrete Homotrinuclear Complexes of Cu(II)
;
_journal_name_full 'Inorganic Chemistry'
_journal_page_first 3077
_journal_page_last 3083
_journal_paper_doi 10.1021/ic001028e
_journal_volume 40
_journal_year 2001
_chemical_formula_moiety 'C19 H42 Cl2 Cu3 N6 O17'
_chemical_formula_sum 'C19 H42 Cl2 Cu3 N6 O17'
_chemical_formula_weight 888.11
_chemical_name_systematic
; 
 ? 
;
_space_group_IT_number 29
_symmetry_cell_setting orthorhombic
_symmetry_space_group_name_Hall 'P 2c -2ac'
_symmetry_space_group_name_H-M 'P c a 21'
_atom_sites_solution_hydrogens geom
_atom_sites_solution_primary direct
_atom_sites_solution_secondary difmap
_audit_creation_method SHELXL-97
_cell_angle_alpha 90.00
_cell_angle_beta 90.00
_cell_angle_gamma 90.00
_cell_formula_units_Z 4
_cell_length_a 21.2859(4)
_cell_length_b 12.82860(10)
_cell_length_c 12.6456(2)
_cell_measurement_temperature 298(2)
_cell_volume 3453.11(9)
_computing_cell_refinement 'Bruker SMART'
_computing_data_collection 'Bruker SMART'
_computing_data_reduction 'Bruker SAINT'
_computing_molecular_graphics 'Bruker SHELXTL'
_computing_publication_material 'Bruker SHELXTL'
_computing_structure_refinement 'SHELXL-97 (Sheldrick, 1997)'
_computing_structure_solution 'SHELXS-97 (Sheldrick, 1990)'
_diffrn_ambient_temperature 298(2)
_diffrn_measured_fraction_theta_full 0.996
_diffrn_measured_fraction_theta_max 0.996
_diffrn_measurement_device_type 'CCD area detector'
_diffrn_measurement_method 'phi and omega scans'
_diffrn_radiation_monochromator graphite
_diffrn_radiation_source 'fine-focus sealed tube'
_diffrn_radiation_type MoK\a
_diffrn_radiation_wavelength 0.71073
_diffrn_reflns_av_R_equivalents 0.0310
_diffrn_reflns_av_sigmaI/netI 0.0414
_diffrn_reflns_limit_h_max 27
_diffrn_reflns_limit_h_min -28
_diffrn_reflns_limit_k_max 16
_diffrn_reflns_limit_k_min -17
_diffrn_reflns_limit_l_max 16
_diffrn_reflns_limit_l_min -14
_diffrn_reflns_number 18739
_diffrn_reflns_theta_full 28.28
_diffrn_reflns_theta_max 28.28
_diffrn_reflns_theta_min 1.59
_exptl_absorpt_coefficient_mu 2.063
_exptl_absorpt_correction_T_max 1.000
_exptl_absorpt_correction_T_min 0.853
_exptl_absorpt_correction_type empirical
_exptl_absorpt_process_details Sadabs
_exptl_crystal_colour Black
_exptl_crystal_density_diffrn 1.708
_exptl_crystal_density_method 'not measured'
_exptl_crystal_description Prism
_exptl_crystal_F_000 1820
_exptl_crystal_size_max 0.50
_exptl_crystal_size_mid 0.30
_exptl_crystal_size_min 0.25
_refine_diff_density_max 0.636
_refine_diff_density_min -0.335
_refine_diff_density_rms 0.071
_refine_ls_abs_structure_details 'Flack H D (1983), Acta Cryst. A39, 876-881'
_refine_ls_abs_structure_Flack 0.011(14)
_refine_ls_extinction_method none
_refine_ls_goodness_of_fit_ref 1.080
_refine_ls_hydrogen_treatment mixed
_refine_ls_matrix_type full
_refine_ls_number_parameters 451
_refine_ls_number_reflns 7535
_refine_ls_number_restraints 1
_refine_ls_restrained_S_all 1.080
_refine_ls_R_factor_all 0.0607
_refine_ls_R_factor_gt 0.0439
_refine_ls_shift/su_max 0.002
_refine_ls_shift/su_mean 0.000
_refine_ls_structure_factor_coef Fsqd
_refine_ls_weighting_details 'calc w=1/[\s^2^(Fo^2^)+(0.0398P)^2^+2.7928P] where P=(Fo^2^+2Fc^2^)/3'
_refine_ls_weighting_scheme calc
_refine_ls_wR_factor_gt 0.0931
_refine_ls_wR_factor_ref 0.1017
_reflns_number_gt 6211
_reflns_number_total 7535
_reflns_threshold_expression >2sigma(I)
_cod_data_source_file ic001028e_3.cif
_cod_data_source_block complex3
_cod_depositor_comments
;
The following automatic conversions were performed:

'_symmetry_cell_setting' value 'Orthorhombic' changed to
'orthorhombic' according to the built-in table from CIF Core
dictionary named 'cif_core.dic' version 2.4.1 from 2010-06-29.

Automatic conversion script
Id: cif_fix_values 1646 2011-03-28 12:23:43Z adriana 
;
_cod_database_code 4319819

loop_
_symmetry_equiv_pos_as_xyz
'x, y, z'
'-x, -y, z+1/2'
'x+1/2, -y, z'
'-x+1/2, y, z+1/2'

loop_
_atom_site_label
_atom_site_type_symbol
_atom_site_fract_x
_atom_site_fract_y
_atom_site_fract_z
_atom_site_U_iso_or_equiv
_atom_site_adp_type
_atom_site_occupancy
_atom_site_symmetry_multiplicity
_atom_site_calc_flag
_atom_site_refinement_flags
_atom_site_disorder_assembly
_atom_site_disorder_group
Cu1 Cu 1.15672(3) 0.16072(4) 0.27215(5) 0.03997(13) Uani 1 1 d . . .
Cu2 Cu 1.04057(3) 0.25585(4) 0.61885(5) 0.04241(14) Uani 1 1 d . . .
Cu3 Cu 0.90726(3) 0.32183(4) 0.95332(5) 0.03883(13) Uani 1 1 d . . .
Cl1 Cl 1.14735(7) 0.42381(11) 0.78237(13) 0.0614(3) Uani 1 1 d . . .
Cl2 Cl 0.87333(8) 0.16516(12) 0.51644(15) 0.0710(4) Uani 1 1 d . . .
O1 O 1.09382(16) 0.2634(3) 0.3184(3) 0.0439(8) Uani 1 1 d . . .
O2 O 1.15341(15) 0.1127(2) 0.4216(3) 0.0434(8) Uani 1 1 d . . .
O3 O 1.10068(16) 0.1496(3) 0.5699(3) 0.0451(8) Uani 1 1 d . . .
O4 O 1.04883(18) 0.5288(3) 0.5491(3) 0.0566(9) Uani 1 1 d . . .
H4A H 1.0664 0.5579 0.4995 0.085 Uiso 1 1 calc R . .
O5 O 1.03307(17) 0.1976(3) 0.7638(3) 0.0557(10) Uani 1 1 d . . .
O6 O 0.92038(15) 0.3902(2) 0.8157(3) 0.0425(8) Uani 1 1 d . . .
O7 O 0.98174(18) 0.2373(3) 0.9124(3) 0.0590(10) Uani 1 1 d . . .
O8 O 1.1997(7) 0.4945(14) 0.7586(11) 0.105(6) Uani 0.454(18) 1 d P A 1
O9 O 1.0946(7) 0.476(2) 0.799(3) 0.25(2) Uani 0.454(18) 1 d P A 1
O8' O 1.1461(13) 0.5291(8) 0.7948(13) 0.165(10) Uani 0.546(18) 1 d P A 2
O9' O 1.1020(7) 0.3756(13) 0.8550(8) 0.114(6) Uani 0.546(18) 1 d P A 2
O10 O 1.1936(4) 0.3665(6) 0.8329(7) 0.158(3) Uani 1 1 d . A .
O11 O 1.1364(2) 0.3771(5) 0.6805(4) 0.0848(15) Uani 1 1 d . A .
O12 O 0.8523(4) 0.2187(7) 0.6094(9) 0.180(4) Uani 1 1 d . . .
O13 O 0.9282(3) 0.1158(6) 0.5459(7) 0.144(3) Uani 1 1 d . . .
O14 O 0.8267(4) 0.0979(6) 0.4904(7) 0.162(3) Uani 1 1 d . . .
O15 O 0.8871(4) 0.2390(6) 0.4421(7) 0.159(4) Uani 1 1 d . . .
N1 N 1.23434(19) 0.0748(3) 0.2415(3) 0.0415(9) Uani 1 1 d . . .
N2 N 1.17300(19) 0.2361(3) 0.1340(4) 0.0470(10) Uani 1 1 d . . .
N3 N 1.04524(16) 0.3085(3) 0.4761(3) 0.0327(8) Uani 1 1 d . . .
N4 N 0.98101(17) 0.3595(3) 0.6666(3) 0.0360(8) Uani 1 1 d . . .
N5 N 0.81743(19) 0.3700(4) 0.9611(4) 0.0542(11) Uani 1 1 d . . .
N6 N 0.8905(2) 0.2334(3) 1.0820(4) 0.0499(11) Uani 1 1 d . . .
C1 C 1.2449(3) 0.0882(4) 0.1265(4) 0.0470(11) Uani 1 1 d . . .
H1A H 1.2153 0.0460 0.0870 0.056 Uiso 1 1 calc R . .
H1B H 1.2871 0.0662 0.1081 0.056 Uiso 1 1 calc R . .
C2 C 1.2362(2) 0.2019(4) 0.0993(4) 0.0502(12) Uani 1 1 d . . .
H2A H 1.2681 0.2433 0.1343 0.060 Uiso 1 1 calc R . .
H2B H 1.2405 0.2117 0.0236 0.060 Uiso 1 1 calc R . .
C3 C 1.2880(3) 0.1136(5) 0.3055(5) 0.0677(17) Uani 1 1 d . . .
H3A H 1.3260 0.0803 0.2824 0.102 Uiso 1 1 calc R . .
H3B H 1.2809 0.0980 0.3787 0.102 Uiso 1 1 calc R . .
H3C H 1.2918 0.1877 0.2966 0.102 Uiso 1 1 calc R . .
C4 C 1.2256(3) -0.0374(4) 0.2669(6) 0.0689(17) Uani 1 1 d . . .
H4B H 1.2645 -0.0738 0.2565 0.103 Uiso 1 1 calc R . .
H4C H 1.1940 -0.0663 0.2214 0.103 Uiso 1 1 calc R . .
H4D H 1.2126 -0.0444 0.3392 0.103 Uiso 1 1 calc R . .
C5 C 1.1245(3) 0.2035(7) 0.0537(6) 0.085(2) Uani 1 1 d . . .
H5A H 1.1365 0.2289 -0.0149 0.127 Uiso 1 1 calc R . .
H5B H 1.0844 0.2321 0.0728 0.127 Uiso 1 1 calc R . .
H5C H 1.1218 0.1288 0.0519 0.127 Uiso 1 1 calc R . .
C6 C 1.1737(4) 0.3515(5) 0.1473(6) 0.081(2) Uani 1 1 d . . .
H6A H 1.1834 0.3839 0.0809 0.122 Uiso 1 1 calc R . .
H6B H 1.2049 0.3703 0.1987 0.122 Uiso 1 1 calc R . .
H6C H 1.1331 0.3746 0.1710 0.122 Uiso 1 1 calc R . .
C7 C 1.0817(2) 0.2525(3) 0.4164(4) 0.0330(9) Uani 1 1 d . . .
C8 C 1.1145(2) 0.1635(3) 0.4740(4) 0.0375(10) Uani 1 1 d . . .
C9 C 1.0094(2) 0.3964(3) 0.4317(4) 0.0376(10) Uani 1 1 d . . .
H9A H 0.9705 0.3702 0.4018 0.045 Uiso 1 1 calc R . .
H9B H 1.0335 0.4278 0.3749 0.045 Uiso 1 1 calc R . .
C10 C 0.9945(2) 0.4779(3) 0.5122(4) 0.0423(11) Uani 1 1 d . . .
H10A H 0.9704 0.5313 0.4744 0.051 Uiso 1 1 calc R . .
C11 C 0.9531(2) 0.4445(4) 0.6047(4) 0.0431(11) Uani 1 1 d . . .
H11A H 0.9462 0.5039 0.6507 0.052 Uiso 1 1 calc R . .
H11B H 0.9126 0.4222 0.5778 0.052 Uiso 1 1 calc R . .
C12 C 0.96223(19) 0.3415(3) 0.7610(4) 0.0370(10) Uani 1 1 d . . .
C13 C 0.9954(2) 0.2522(4) 0.8172(4) 0.0445(12) Uani 1 1 d . . .
C14 C 0.7956(4) 0.3356(9) 1.0658(7) 0.124(4) Uani 1 1 d . . .
H14A H 0.8007 0.3933 1.1146 0.149 Uiso 1 1 calc R . .
H14B H 0.7509 0.3213 1.0609 0.149 Uiso 1 1 calc R . .
C15 C 0.8229(4) 0.2535(8) 1.1074(9) 0.134(5) Uani 1 1 d . . .
H15A H 0.7991 0.1925 1.0860 0.161 Uiso 1 1 calc R . .
H15B H 0.8192 0.2590 1.1836 0.161 Uiso 1 1 calc R . .
C16 C 0.8111(3) 0.4855(5) 0.9526(7) 0.078(2) Uani 1 1 d . . .
H16A H 0.7675 0.5037 0.9469 0.117 Uiso 1 1 calc R . .
H16B H 0.8332 0.5095 0.8910 0.117 Uiso 1 1 calc R . .
H16C H 0.8287 0.5177 1.0144 0.117 Uiso 1 1 calc R . .
C17 C 0.7830(3) 0.3218(6) 0.8742(7) 0.088(2) Uani 1 1 d . . .
H17A H 0.7399 0.3437 0.8765 0.132 Uiso 1 1 calc R . .
H17B H 0.7851 0.2473 0.8809 0.132 Uiso 1 1 calc R . .
H17C H 0.8014 0.3426 0.8082 0.132 Uiso 1 1 calc R . .
C18 C 0.8972(4) 0.1196(5) 1.0603(7) 0.089(2) Uani 1 1 d . . .
H18A H 0.8719 0.0810 1.1093 0.134 Uiso 1 1 calc R . .
H18B H 0.9405 0.0997 1.0681 0.134 Uiso 1 1 calc R . .
H18C H 0.8836 0.1051 0.9894 0.134 Uiso 1 1 calc R . .
C19 C 0.9323(5) 0.2598(6) 1.1693(6) 0.097(3) Uani 1 1 d . . .
H19A H 0.9222 0.2172 1.2295 0.145 Uiso 1 1 calc R . .
H19B H 0.9270 0.3319 1.1874 0.145 Uiso 1 1 calc R . .
H19C H 0.9750 0.2475 1.1487 0.145 Uiso 1 1 calc R . .
O1S O 1.0808(2) 0.0461(4) 0.2233(4) 0.0822(14) Uani 1 1 d . . .
H1SA H 1.0452 0.0449 0.2638 0.123 Uiso 1 1 d R . .
H1SB H 1.0869 -0.0113 0.1869 0.123 Uiso 1 1 d R . .
O2S O 0.9752(4) 0.0160(5) 0.3370(8) 0.185(5) Uani 1 1 d . . .
H2SA H 1.0072 -0.0233 0.3658 0.277 Uiso 1 1 d R . .
H2SB H 0.9605 0.0550 0.3845 0.277 Uiso 1 1 d R . .

loop_
_atom_site_aniso_label
_atom_site_aniso_U_11
_atom_site_aniso_U_22
_atom_site_aniso_U_33
_atom_site_aniso_U_23
_atom_site_aniso_U_13
_atom_site_aniso_U_12
Cu1 0.0465(3) 0.0442(3) 0.0292(3) -0.0002(3) 0.0077(3) 0.0118(2)
Cu2 0.0535(3) 0.0412(3) 0.0325(3) 0.0082(2) 0.0151(3) 0.0184(2)
Cu3 0.0407(3) 0.0447(3) 0.0310(3) 0.0013(3) 0.0088(3) 0.0012(2)
Cl1 0.0747(9) 0.0566(7) 0.0528(8) -0.0031(7) -0.0118(8) 0.0069(7)
Cl2 0.0697(10) 0.0611(9) 0.0823(12) 0.0140(8) 0.0078(9) -0.0112(7)
O1 0.0518(19) 0.0519(19) 0.0281(18) 0.0043(14) 0.0087(15) 0.0176(15)
O2 0.0544(19) 0.0430(17) 0.0327(19) 0.0001(14) 0.0091(15) 0.0179(15)
O3 0.057(2) 0.0438(18) 0.0341(19) 0.0105(14) 0.0108(16) 0.0216(15)
O4 0.072(2) 0.051(2) 0.047(2) 0.0049(16) 0.0018(19) -0.0152(18)
O5 0.065(2) 0.056(2) 0.045(2) 0.0169(19) 0.0212(19) 0.0270(17)
O6 0.0472(18) 0.0438(18) 0.0364(19) 0.0006(14) 0.0115(15) 0.0121(15)
O7 0.062(2) 0.077(3) 0.039(2) 0.0172(18) 0.0156(18) 0.025(2)
O8 0.089(9) 0.139(13) 0.086(10) 0.007(9) -0.032(7) -0.045(9)
O9 0.068(8) 0.26(3) 0.44(5) -0.29(3) 0.031(15) 0.011(12)
O8' 0.31(3) 0.042(5) 0.142(13) 0.027(7) 0.009(16) 0.028(9)
O9' 0.152(12) 0.138(12) 0.051(6) 0.007(6) 0.043(7) -0.020(9)
O10 0.200(8) 0.152(6) 0.123(6) -0.018(5) -0.078(6) 0.040(6)
O11 0.074(3) 0.126(4) 0.054(3) -0.020(3) 0.000(2) -0.019(3)
O12 0.159(7) 0.185(8) 0.196(10) -0.098(8) 0.035(7) -0.019(6)
O13 0.134(5) 0.147(6) 0.150(7) 0.039(6) -0.001(5) 0.054(5)
O14 0.202(7) 0.142(6) 0.143(7) 0.008(5) -0.018(6) -0.114(6)
O15 0.174(7) 0.160(6) 0.143(7) 0.090(6) -0.034(6) -0.073(5)
N1 0.050(2) 0.042(2) 0.033(2) -0.0024(16) 0.0100(17) 0.0118(17)
N2 0.048(2) 0.059(3) 0.034(2) 0.007(2) 0.0062(19) 0.0108(19)
N3 0.0348(17) 0.0324(18) 0.031(2) 0.0003(14) 0.0049(15) 0.0061(14)
N4 0.0402(19) 0.0353(19) 0.032(2) 0.0056(15) 0.0060(16) 0.0083(15)
N5 0.045(2) 0.073(3) 0.046(3) -0.003(2) 0.006(2) 0.004(2)
N6 0.066(3) 0.040(2) 0.044(3) 0.0072(18) 0.020(2) -0.002(2)
C1 0.056(3) 0.053(3) 0.031(2) -0.010(2) 0.007(2) 0.004(2)
C2 0.060(3) 0.055(3) 0.036(3) -0.002(2) 0.015(2) -0.002(2)
C3 0.061(3) 0.086(4) 0.056(4) -0.011(3) -0.018(3) 0.011(3)
C4 0.099(4) 0.045(3) 0.063(4) 0.002(3) 0.021(4) 0.017(3)
C5 0.057(4) 0.144(7) 0.053(4) 0.025(4) -0.006(3) 0.005(4)
C6 0.108(5) 0.054(3) 0.081(5) 0.028(3) 0.043(4) 0.030(3)
C7 0.037(2) 0.031(2) 0.031(2) 0.0010(16) 0.0015(18) 0.0031(17)
C8 0.041(2) 0.035(2) 0.036(3) 0.0018(19) 0.005(2) 0.0064(18)
C9 0.046(2) 0.032(2) 0.035(3) 0.0083(18) 0.004(2) 0.0073(17)
C10 0.055(3) 0.035(2) 0.036(3) 0.002(2) 0.007(2) 0.005(2)
C11 0.048(2) 0.040(2) 0.041(3) 0.007(2) 0.012(2) 0.0129(19)
C12 0.033(2) 0.040(2) 0.038(3) 0.0017(19) 0.005(2) 0.0048(18)
C13 0.047(3) 0.053(3) 0.033(3) 0.010(2) 0.012(2) 0.014(2)
C14 0.066(4) 0.229(12) 0.079(6) 0.057(7) 0.044(4) 0.049(6)
C15 0.092(5) 0.154(9) 0.157(10) 0.106(8) 0.079(7) 0.049(6)
C16 0.068(4) 0.077(4) 0.088(5) -0.023(4) -0.014(4) 0.032(3)
C17 0.055(4) 0.102(6) 0.108(7) -0.033(5) -0.023(4) -0.012(4)
C18 0.131(7) 0.043(3) 0.094(6) 0.008(3) 0.013(5) -0.001(4)
C19 0.159(8) 0.085(5) 0.046(4) 0.026(4) -0.017(5) -0.041(5)
O1S 0.073(3) 0.095(3) 0.079(3) -0.033(3) 0.026(3) -0.025(2)
O2S 0.209(8) 0.079(4) 0.265(12) -0.013(5) 0.166(8) -0.006(5)

loop_
_atom_type_symbol
_atom_type_description
_atom_type_scat_dispersion_real
_atom_type_scat_dispersion_imag
_atom_type_scat_source
C C 0.0033 0.0016 'International Tables Vol C Tables 4.2.6.8 and 6.1.1.4'
H H 0.0000 0.0000 'International Tables Vol C Tables 4.2.6.8 and 6.1.1.4'
N N 0.0061 0.0033 'International Tables Vol C Tables 4.2.6.8 and 6.1.1.4'
O O 0.0106 0.0060 'International Tables Vol C Tables 4.2.6.8 and 6.1.1.4'
Cl Cl 0.1484 0.1585 'International Tables Vol C Tables 4.2.6.8 and 6.1.1.4'
Cu Cu 0.3201 1.2651 'International Tables Vol C Tables 4.2.6.8 and 6.1.1.4'

loop_
_geom_angle_atom_site_label_1
_geom_angle_atom_site_label_2
_geom_angle_atom_site_label_3
_geom_angle
_geom_angle_site_symmetry_1
_geom_angle_site_symmetry_3
_geom_angle_publ_flag
O1 Cu1 O2 84.31(13) . . ?
O1 Cu1 N1 167.80(16) . . ?
O2 Cu1 N1 92.42(14) . . ?
O1 Cu1 N2 93.05(15) . . ?
O2 Cu1 N2 166.64(17) . . ?
N1 Cu1 N2 87.43(16) . . ?
O1 Cu1 O1S 91.73(16) . . ?
O2 Cu1 O1S 91.89(17) . . ?
N1 Cu1 O1S 100.14(17) . . ?
N2 Cu1 O1S 101.29(19) . . ?
N3 Cu2 N4 94.88(15) . . ?
N3 Cu2 O3 85.12(14) . . ?
N4 Cu2 O3 179.55(17) . . ?
N3 Cu2 O5 177.64(17) . . ?
N4 Cu2 O5 85.30(14) . . ?
O3 Cu2 O5 94.69(13) . . ?
O6 Cu3 O7 84.22(14) . . ?
O6 Cu3 N5 92.37(17) . . ?
O7 Cu3 N5 159.6(2) . . ?
O6 Cu3 N6 171.69(17) . . ?
O7 Cu3 N6 92.52(16) . . ?
N5 Cu3 N6 88.0(2) . . ?
O9 Cl1 O8' 57.7(12) . . ?
O9 Cl1 O10 143.0(19) . . ?
O8' Cl1 O10 119.2(10) . . ?
O9 Cl1 O11 102.3(12) . . ?
O8' Cl1 O11 120.9(7) . . ?
O10 Cl1 O11 107.8(4) . . ?
O9 Cl1 O8 111.4(14) . . ?
O8' Cl1 O8 54.8(9) . . ?
O10 Cl1 O8 83.2(8) . . ?
O11 Cl1 O8 101.3(7) . . ?
O9 Cl1 O9' 63.6(17) . . ?
O8' Cl1 O9' 109.5(10) . . ?
O10 Cl1 O9' 87.5(8) . . ?
O11 Cl1 O9' 106.2(6) . . ?
O8 Cl1 O9' 152.5(8) . . ?
O14 Cl2 O15 115.5(5) . . ?
O14 Cl2 O13 113.1(5) . . ?
O15 Cl2 O13 108.9(5) . . ?
O14 Cl2 O12 106.0(5) . . ?
O15 Cl2 O12 107.4(6) . . ?
O13 Cl2 O12 105.3(6) . . ?
C7 O1 Cu1 110.7(3) . . ?
C8 O2 Cu1 111.5(3) . . ?
C8 O3 Cu2 110.8(3) . . ?
C13 O5 Cu2 109.7(3) . . ?
C12 O6 Cu3 110.9(3) . . ?
C13 O7 Cu3 110.6(3) . . ?
C1 N1 C3 112.2(4) . . ?
C1 N1 C4 110.1(4) . . ?
C3 N1 C4 107.7(5) . . ?
C1 N1 Cu1 104.4(3) . . ?
C3 N1 Cu1 109.9(3) . . ?
C4 N1 Cu1 112.6(3) . . ?
C2 N2 C6 108.6(4) . . ?
C2 N2 C5 109.9(5) . . ?
C6 N2 C5 111.0(5) . . ?
C2 N2 Cu1 105.6(3) . . ?
C6 N2 Cu1 112.2(4) . . ?
C5 N2 Cu1 109.4(4) . . ?
C7 N3 C9 120.7(4) . . ?
C7 N3 Cu2 112.4(3) . . ?
C9 N3 Cu2 126.7(3) . . ?
C12 N4 C11 120.4(4) . . ?
C12 N4 Cu2 111.8(3) . . ?
C11 N4 Cu2 127.6(3) . . ?
C17 N5 C14 113.1(6) . . ?
C17 N5 C16 108.8(5) . . ?
C14 N5 C16 109.5(7) . . ?
C17 N5 Cu3 108.1(4) . . ?
C14 N5 Cu3 104.6(4) . . ?
C16 N5 Cu3 112.8(4) . . ?
C19 N6 C18 108.0(6) . . ?
C19 N6 C15 112.5(7) . . ?
C18 N6 C15 107.4(6) . . ?
C19 N6 Cu3 111.9(4) . . ?
C18 N6 Cu3 112.7(4) . . ?
C15 N6 Cu3 104.2(4) . . ?
N1 C1 C2 108.5(4) . . ?
N2 C2 C1 109.3(4) . . ?
O1 C7 N3 128.8(4) . . ?
O1 C7 C8 117.0(4) . . ?
N3 C7 C8 114.2(4) . . ?
O2 C8 O3 126.3(4) . . ?
O2 C8 C7 116.3(4) . . ?
O3 C8 C7 117.4(4) . . ?
N3 C9 C10 112.8(4) . . ?
O4 C10 C9 112.0(4) . . ?
O4 C10 C11 110.5(4) . . ?
C9 C10 C11 116.7(4) . . ?
N4 C11 C10 112.6(4) . . ?
N4 C12 O6 128.9(4) . . ?
N4 C12 C13 115.3(4) . . ?
O6 C12 C13 115.7(4) . . ?
O7 C13 O5 125.3(5) . . ?
O7 C13 C12 117.1(4) . . ?
O5 C13 C12 117.5(4) . . ?
C15 C14 N5 117.4(7) . . ?
C14 C15 N6 118.5(6) . . ?

loop_
_geom_bond_atom_site_label_1
_geom_bond_atom_site_label_2
_geom_bond_distance
_geom_bond_site_symmetry_2
_geom_bond_publ_flag
Cu1 O1 1.967(3) . ?
Cu1 O2 1.989(3) . ?
Cu1 N1 2.024(4) . ?
Cu1 N2 2.027(4) . ?
Cu1 O1S 2.270(4) . ?
Cu2 N3 1.930(4) . ?
Cu2 N4 1.934(4) . ?
Cu2 O3 1.969(3) . ?
Cu2 O5 1.986(4) . ?
Cu3 O6 1.969(3) . ?
Cu3 O7 1.989(4) . ?
Cu3 N5 2.012(4) . ?
Cu3 N6 2.015(4) . ?
Cl1 O9 1.323(15) . ?
Cl1 O8' 1.360(10) . ?
Cl1 O10 1.385(7) . ?
Cl1 O11 1.440(5) . ?
Cl1 O8 1.468(11) . ?
Cl1 O9' 1.469(10) . ?
Cl2 O14 1.356(6) . ?
Cl2 O15 1.366(6) . ?
Cl2 O13 1.380(7) . ?
Cl2 O12 1.433(9) . ?
O1 C7 1.273(5) . ?
O2 C8 1.245(5) . ?
O3 C8 1.261(6) . ?
O4 C10 1.408(6) . ?
O5 C13 1.261(6) . ?
O6 C12 1.290(5) . ?
O7 C13 1.252(6) . ?
N1 C1 1.482(7) . ?
N1 C3 1.486(7) . ?
N1 C4 1.486(6) . ?
N2 C2 1.481(6) . ?
N2 C6 1.491(8) . ?
N2 C5 1.507(8) . ?
N3 C7 1.299(5) . ?
N3 C9 1.471(5) . ?
N4 C12 1.280(6) . ?
N4 C11 1.467(6) . ?
N5 C17 1.458(9) . ?
N5 C14 1.471(9) . ?
N5 C16 1.492(8) . ?
N6 C19 1.457(9) . ?
N6 C18 1.491(8) . ?
N6 C15 1.498(8) . ?
C1 C2 1.509(7) . ?
C7 C8 1.523(6) . ?
C9 C10 1.494(6) . ?
C10 C11 1.525(7) . ?
C12 C13 1.522(6) . ?
C14 C15 1.313(11) . ?

loop_
_geom_hbond_atom_site_label_D
_geom_hbond_atom_site_label_H
_geom_hbond_atom_site_label_A
_geom_hbond_distance_DH
_geom_hbond_distance_HA
_geom_hbond_distance_DA
_geom_hbond_angle_DHA
_geom_hbond_site_symmetry_A
O4 H4A O6 0.82 2.43 3.197(5) 155.1 2_764
O4 H4A N5 0.82 2.68 3.321(6) 135.7 2_764
O1S H1SA O2S 0.92 1.79 2.697(7) 168.8 .
O1S H1SB O13 0.88 2.25 3.062(9) 153.1 2_754
O2S H2SB O13 0.84 2.29 3.101(11) 161.7 .
O2S H2SB Cl2 0.84 2.87 3.676(6) 161.5 .

loop_
_geom_torsion_atom_site_label_1
_geom_torsion_atom_site_label_2
_geom_torsion_atom_site_label_3
_geom_torsion_atom_site_label_4
_geom_torsion
_geom_torsion_site_symmetry_1
_geom_torsion_site_symmetry_2
_geom_torsion_site_symmetry_3
_geom_torsion_site_symmetry_4
_geom_torsion_publ_flag
O2 Cu1 O1 C7 0.7(3) . . . . ?
N1 Cu1 O1 C7 -74.2(8) . . . . ?
N2 Cu1 O1 C7 -166.2(3) . . . . ?
O1S Cu1 O1 C7 92.4(3) . . . . ?
O1 Cu1 O2 C8 1.7(3) . . . . ?
N1 Cu1 O2 C8 169.9(3) . . . . ?
N2 Cu1 O2 C8 80.8(7) . . . . ?
O1S Cu1 O2 C8 -89.9(3) . . . . ?
N3 Cu2 O3 C8 0.4(3) . . . . ?
N4 Cu2 O3 C8 90(21) . . . . ?
O5 Cu2 O3 C8 178.1(3) . . . . ?
N3 Cu2 O5 C13 -95(4) . . . . ?
N4 Cu2 O5 C13 -0.4(4) . . . . ?
O3 Cu2 O5 C13 -179.9(4) . . . . ?
O7 Cu3 O6 C12 8.8(3) . . . . ?
N5 Cu3 O6 C12 -151.0(3) . . . . ?
N6 Cu3 O6 C12 -58.4(13) . . . . ?
O6 Cu3 O7 C13 -10.8(4) . . . . ?
N5 Cu3 O7 C13 70.3(7) . . . . ?
N6 Cu3 O7 C13 161.5(4) . . . . ?
O1 Cu1 N1 C1 -111.3(7) . . . . ?
O2 Cu1 N1 C1 174.7(3) . . . . ?
N2 Cu1 N1 C1 -18.7(3) . . . . ?
O1S Cu1 N1 C1 82.3(3) . . . . ?
O1 Cu1 N1 C3 9.3(9) . . . . ?
O2 Cu1 N1 C3 -64.7(4) . . . . ?
N2 Cu1 N1 C3 101.9(4) . . . . ?
O1S Cu1 N1 C3 -157.1(4) . . . . ?
O1 Cu1 N1 C4 129.3(7) . . . . ?
O2 Cu1 N1 C4 55.3(4) . . . . ?
N2 Cu1 N1 C4 -138.1(4) . . . . ?
O1S Cu1 N1 C4 -37.1(4) . . . . ?
O1 Cu1 N2 C2 157.8(3) . . . . ?
O2 Cu1 N2 C2 79.6(7) . . . . ?
N1 Cu1 N2 C2 -10.0(3) . . . . ?
O1S Cu1 N2 C2 -109.9(3) . . . . ?
O1 Cu1 N2 C6 39.6(4) . . . . ?
O2 Cu1 N2 C6 -38.5(8) . . . . ?
N1 Cu1 N2 C6 -128.2(4) . . . . ?
O1S Cu1 N2 C6 132.0(4) . . . . ?
O1 Cu1 N2 C5 -84.0(4) . . . . ?
O2 Cu1 N2 C5 -162.2(6) . . . . ?
N1 Cu1 N2 C5 108.2(4) . . . . ?
O1S Cu1 N2 C5 8.3(4) . . . . ?
N4 Cu2 N3 C7 -177.8(3) . . . . ?
O3 Cu2 N3 C7 1.7(3) . . . . ?
O5 Cu2 N3 C7 -84(4) . . . . ?
N4 Cu2 N3 C9 -2.4(4) . . . . ?
O3 Cu2 N3 C9 177.1(4) . . . . ?
O5 Cu2 N3 C9 92(4) . . . . ?
N3 Cu2 N4 C12 174.0(3) . . . . ?
O3 Cu2 N4 C12 84(21) . . . . ?
O5 Cu2 N4 C12 -3.6(3) . . . . ?
N3 Cu2 N4 C11 0.1(4) . . . . ?
O3 Cu2 N4 C11 -89(21) . . . . ?
O5 Cu2 N4 C11 -177.5(4) . . . . ?
O6 Cu3 N5 C17 63.8(5) . . . . ?
O7 Cu3 N5 C17 -15.9(8) . . . . ?
N6 Cu3 N5 C17 -107.8(5) . . . . ?
O6 Cu3 N5 C14 -175.4(6) . . . . ?
O7 Cu3 N5 C14 104.9(8) . . . . ?
N6 Cu3 N5 C14 12.9(6) . . . . ?
O6 Cu3 N5 C16 -56.4(5) . . . . ?
O7 Cu3 N5 C16 -136.2(5) . . . . ?
N6 Cu3 N5 C16 131.9(5) . . . . ?
O6 Cu3 N6 C19 145.6(11) . . . . ?
O7 Cu3 N6 C19 78.9(5) . . . . ?
N5 Cu3 N6 C19 -121.4(5) . . . . ?
O6 Cu3 N6 C18 23.7(14) . . . . ?
O7 Cu3 N6 C18 -43.0(5) . . . . ?
N5 Cu3 N6 C18 116.6(5) . . . . ?
O6 Cu3 N6 C15 -92.5(13) . . . . ?
O7 Cu3 N6 C15 -159.2(6) . . . . ?
N5 Cu3 N6 C15 0.4(6) . . . . ?
C3 N1 C1 C2 -75.2(5) . . . . ?
C4 N1 C1 C2 164.9(5) . . . . ?
Cu1 N1 C1 C2 43.9(5) . . . . ?
C6 N2 C2 C1 157.6(5) . . . . ?
C5 N2 C2 C1 -80.8(6) . . . . ?
Cu1 N2 C2 C1 37.1(5) . . . . ?
N1 C1 C2 N2 -56.1(6) . . . . ?
Cu1 O1 C7 N3 176.4(4) . . . . ?
Cu1 O1 C7 C8 -2.6(5) . . . . ?
C9 N3 C7 O1 2.1(7) . . . . ?
Cu2 N3 C7 O1 177.8(4) . . . . ?
C9 N3 C7 C8 -178.9(4) . . . . ?
Cu2 N3 C7 C8 -3.2(5) . . . . ?
Cu1 O2 C8 O3 178.1(4) . . . . ?
Cu1 O2 C8 C7 -3.4(5) . . . . ?
Cu2 O3 C8 O2 176.2(4) . . . . ?
Cu2 O3 C8 C7 -2.3(5) . . . . ?
O1 C7 C8 O2 4.3(6) . . . . ?
N3 C7 C8 O2 -174.8(4) . . . . ?
O1 C7 C8 O3 -177.1(4) . . . . ?
N3 C7 C8 O3 3.8(6) . . . . ?
C7 N3 C9 C10 -154.0(4) . . . . ?
Cu2 N3 C9 C10 30.9(5) . . . . ?
N3 C9 C10 O4 66.4(5) . . . . ?
N3 C9 C10 C11 -62.4(6) . . . . ?
C12 N4 C11 C10 160.7(4) . . . . ?
Cu2 N4 C11 C10 -25.8(6) . . . . ?
O4 C10 C11 N4 -69.8(5) . . . . ?
C9 C10 C11 N4 59.7(6) . . . . ?
C11 N4 C12 O6 -1.3(8) . . . . ?
Cu2 N4 C12 O6 -175.7(4) . . . . ?
C11 N4 C12 C13 -179.2(4) . . . . ?
Cu2 N4 C12 C13 6.3(5) . . . . ?
Cu3 O6 C12 N4 176.4(4) . . . . ?
Cu3 O6 C12 C13 -5.7(5) . . . . ?
Cu3 O7 C13 O5 -167.4(5) . . . . ?
Cu3 O7 C13 C12 10.6(6) . . . . ?
Cu2 O5 C13 O7 -178.2(5) . . . . ?
Cu2 O5 C13 C12 3.8(6) . . . . ?
N4 C12 C13 O7 174.6(5) . . . . ?
O6 C12 C13 O7 -3.6(7) . . . . ?
N4 C12 C13 O5 -7.2(7) . . . . ?
O6 C12 C13 O5 174.6(5) . . . . ?
C17 N5 C14 C15 90.2(12) . . . . ?
C16 N5 C14 C15 -148.3(11) . . . . ?
Cu3 N5 C14 C15 -27.2(12) . . . . ?
N5 C14 C15 N6 31.4(17) . . . . ?
C19 N6 C15 C14 104.5(12) . . . . ?
C18 N6 C15 C14 -136.8(12) . . . . ?
Cu3 N6 C15 C14 -17.0(14) . . . . ?
